data_8104528
loop_
_publ_author_name
'Gies, H.'

_publ_section_title
;
 Studies on clathrasils. IX - Crystal structure of deca-dodecasil 3R, the
 missing link between zeolites and clathrasils
;
_journal_name_full 'Zeitschrift fur Kristallographie'
_journal_page_first 93
_journal_page_last 104
_journal_paper_doi 10.1524/zkri.1986.175.14.93
_journal_volume 175
_journal_year 1986
_chemical_formula_sum 'C60 H102 N24 O240 Si120'
_chemical_formula_weight 8369.72
_space_group_IT_number 166
_symmetry_cell_setting trigonal
_symmetry_Int_Tables_number 166
_symmetry_space_group_name_Hall '-R 3 2"'
_symmetry_space_group_name_H-M 'R -3 m :H'
_cell_angle_alpha 90.
_cell_angle_beta 90.
_cell_angle_gamma 120.
_cell_formula_units_Z 1
_cell_length_a 13.860(3)
_cell_length_b 13.860(3)
_cell_length_c 40.891(8)
_cell_volume 6803(2)
_diffrn_ambient_temperature 293
_diffrn_radiation_probe x-ray
_diffrn_radiation_type MoK\a
_diffrn_radiation_wavelength 0.71069
_exptl_absorpt_coefficient_mu 0.588
_refine_ls_number_reflns 2930
_refine_ls_R_factor_gt 0.197
_refine_ls_wR_factor_gt 0.066
_cod_data_source_file Z-Krist-1986-175-93-104.cif
_cod_data_source_block deca-dodecasil-3R
_cod_original_cell_volume 6803(4)
_cod_original_sg_symbol_H-M 'R -3 m'
_cod_original_formula_sum 'H102 C60 N24 O240 Si120'
_cod_database_code 8104528

loop_
_symmetry_equiv_pos_site_id
_symmetry_equiv_pos_as_xyz
1 x,y,z
2 -y,x-y,z
3 -x+y,-x,z
4 y,x,-z
5 -x,-x+y,-z
6 x-y,-y,-z
7 -x,-y,-z
8 y,-x+y,-z
9 x-y,x,-z
10 -y,-x,z
11 x,x-y,z
12 -x+y,y,z
13 1/3+x,2/3+y,2/3+z
14 1/3-y,2/3+x-y,2/3+z
15 1/3-x+y,2/3-x,2/3+z
16 1/3+y,2/3+x,2/3-z
17 1/3-x,2/3-x+y,2/3-z
18 1/3+x-y,2/3-y,2/3-z
19 1/3-x,2/3-y,2/3-z
20 1/3+y,2/3-x+y,2/3-z
21 1/3+x-y,2/3+x,2/3-z
22 1/3-y,2/3-x,2/3+z
23 1/3+x,2/3+x-y,2/3+z
24 1/3-x+y,2/3+y,2/3+z
25 2/3+x,1/3+y,1/3+z
26 2/3-y,1/3+x-y,1/3+z
27 2/3-x+y,1/3-x,1/3+z
28 2/3+y,1/3+x,1/3-z
29 2/3-x,1/3-x+y,1/3-z
30 2/3+x-y,1/3-y,1/3-z
31 2/3-x,1/3-y,1/3-z
32 2/3+y,1/3-x+y,1/3-z
33 2/3+x-y,1/3+x,1/3-z
34 2/3-y,1/3-x,1/3+z
35 2/3+x,1/3+x-y,1/3+z
36 2/3-x+y,1/3+y,1/3+z

loop_
_atom_site_aniso_label
_atom_site_aniso_U_11
_atom_site_aniso_U_22
_atom_site_aniso_U_33
_atom_site_aniso_U_23
_atom_site_aniso_U_13
_atom_site_aniso_U_12
Si1 0.0061(12) 0.0070(12) 0.0118(12) 0.0011(11) 0.0050(11) 0.0041(11)
Si2 0.0071(12) 0.0093(19) 0.0114(18) 0.0003(16) 0.0001(8) 0.0046(9)
Si3 0.0088(13) 0.0071(18) 0.0075(18) -0.0045(15) -0.0023(7) 0.0035(9)
Si4 0.0116(13) 0.020(2) 0.0126(18) -0.0061(17) -0.0030(9) 0.0101(11)
Si5 0.0132(13) 0.025(2) 0.0105(18) -0.0051(18) -0.0025(9) 0.0127(11)
Si6 0.014(2) 0.014(2) 0.008(4) 0.0067(10) 0.0000 0.0000
Si7 0.0039(16) 0.0039(16) 0.018(4) 0.0020(8) 0.0000 0.0000
O1 0.014(4) 0.009(4) 0.040(5) 0.008(3) 0.010(3) 0.004(3)
O2 0.020(5) 0.038(5) 0.061(6) -0.018(4) -0.010(4) 0.009(4)
O3 0.073(7) 0.021(4) 0.014(4) -0.010(3) -0.003(4) 0.027(4)
O4 0.022(4) 0.037(7) 0.033(7) 0.015(5) 0.007(2) 0.019(4)
O5 0.026(4) 0.034(7) 0.027(6) 0.000(5) 0.000(3) 0.017(3)
O6 0.054(8) 0.033(5) 0.021(6) 0.002(3) 0.003(6) 0.027(4)
O7 0.033(7) 0.037(5) 0.065(9) 0.002(3) 0.003(6) 0.016(4)
O8 0.049(6) 0.016(6) 0.055(8) -0.007(5) -0.004(3) 0.008(3)
O9 0.047(6) 0.036(8) 0.054(9) -0.003(6) -0.002(3) 0.018(4)
O10 0.044(6) 0.051(8) 0.037(7) -0.020(7) -0.010(3) 0.025(4)
O11 0.061(14) 0.061(14) 0.05(2) 0.0000 0.0000 0.030(7)

loop_
_atom_site_label
_atom_site_type_symbol
_atom_site_thermal_displace_type
_atom_site_fract_x
_atom_site_fract_y
_atom_site_fract_z
_atom_site_occupancy
_atom_site_U_iso_or_equiv
_atom_site_calc_flag
_atom_site_refinement_flags
_atom_site_disorder_assembly
_atom_site_disorder_group
Si1 Si Uani 0.7267(2) 0.0511(2) 0.07000 1.000 0.0079(7) . . . .
Si2 Si Uani 0.12635(10) 0.2527(3) 0.10950(10) 1.000 0.0090(10) . . . .
Si3 Si Uani 0.2020(2) 0.4039(3) 0.17110(10) 1.000 0.0080(10) . . . .
Si4 Si Uani 0.1227(2) 0.2454(3) 0.23250(10) 1.000 0.0138(10) . . . .
Si5 Si Uani 0.2256(2) 0.00000 0.00000 1.000 0.0148(10) . . . .
Si6 Si Uani 0.00000 0.00000 0.2039(2) 1.000 0.0151(16) . . . .
Si7 Si Uani 0.00000 0.00000 0.1280(2) 1.000 0.0095(15) . . . .
O1 O Uani 0.3576(5) 0.3881(6) 0.6358(2) 1.000 0.022(3) . . . .
O2 O Uani 0.2792(6) 0.3749(7) 0.5768(2) 1.000 0.042(3) . . . .
O3 O Uani 0.4067(7) 0.2954(6) 0.5889(2) 1.000 0.034(3) . . . .
O4 O Uani 0.2277(4) 0.4554(8) 0.6589(3) 1.000 0.029(4) . . . .
O5 O Uani 0.1767(4) 0.3534(9) 0.7447(2) 1.000 0.028(3) . . . .
O6 O Uani 0.3233(10) 0.1617(5) 0.5391(2) 1.000 0.034(4) . . . .
O7 O Uani 0.5401(9) 0.2701(4) 0.5494(3) 1.000 0.046(4) . . . .
O8 O Uani 0.2713(4) 0.5426(8) 0.5529(3) 1.000 0.044(4) . . . .
O9 O Uani 0.1781(5) 0.3561(10) 0.5230(3) 1.000 0.047(4) . . . .
O10 O Uani 0.1870(8) 0.00000 0.50000 1.000 0.043(4) . . . .
O11 O Uani 0.00000 0.00000 0.1661(4) 1.000 0.058(9) . . . .
N1 N Uiso 0.00000 0.00000 0.4455(14) 1.000 0.5181 . . . .
N11 N Uiso 0.00000 0.00000 0.2815(15) 1.000 0.1982 . . . .
C1 C Uiso 0.00000 0.00000 0.4095(13) 1.000 0.4715 . . . .
C2 C Uiso 0.05960 0.11920 0.3954(12) 1.000 0.1889 . . . .
C3 C Uiso 0.05960 0.11920 0.3577(12) 1.000 0.3581 . . . .
C4 C Uiso 0.11920 0.05960 0.3438(11) 1.000 0.1856 . . . .
C11 C Uiso 0.00000 0.00000 0.3175(15) 1.000 0.2943 . . . .
C22 C Uiso 0.05960 0.11920 0.3317(13) 1.000 0.1089 . . . .
C33 C Uiso 0.05960 0.11920 0.3694(13) 1.000 0.0565 . . . .
C44 C Uiso 0.11920 0.05960 0.3833(14) 1.000 0.1951 . . . .
C512 C Uiso 0.50000 0.00000 0.50000 1.000 0.1914 . . . .

loop_
_geom_angle_atom_site_label_1
_geom_angle_atom_site_label_2
_geom_angle_atom_site_label_3
_geom_angle
_geom_angle_site_symmetry_1
_geom_angle_site_symmetry_2
_geom_angle_site_symmetry_3
_geom_angle_publ_flag
O1 Si1 O2 109.1(4) 16_545 . 16_545 yes
O1 Si1 O3 107.4(5) 16_545 . 16_545 yes
O1 Si1 O5 108.8(4) 16_545 . 27_554 yes
O2 Si1 O3 108.7(5) 16_545 . 16_545 yes
O2 Si1 O5 111.6(5) 16_545 . 27_554 yes
O3 Si1 O5 111.2(6) 16_545 . 27_554 yes
O2 Si2 O8 110.8(6) 18_555 . 18_555 yes
O2 Si2 O9 108.9(7) 18_555 . 18_555 yes
O2 Si2 O2 107.7(5) 18_555 . 19_555 yes
O8 Si2 O9 109.9(7) 18_555 . 18_555 yes
O2 Si2 O8 110.7(6) 19_555 . 18_555 yes
O2 Si2 O9 108.9(7) 19_555 . 18_555 yes
O6 Si3 O10 111.2(6) 15_554 . 15_554 yes
O6 Si3 O9 107.9(6) 15_554 . 18_555 yes
O6 Si3 O10 111.2(6) 15_554 . 20_555 yes
O9 Si3 O10 108.8(6) 18_555 . 15_554 yes
O10 Si3 O10 108.8(5) 15_554 . 20_555 yes
O9 Si3 O10 108.9(6) 18_555 . 20_555 yes
O3 Si4 O6 108.8(7) 15_554 . 15_554 yes
O3 Si4 O7 110.6(6) 15_554 . 15_554 yes
O3 Si4 O3 106.0(5) 15_554 . 22_554 yes
O6 Si4 O7 112.0(6) 15_554 . 15_554 yes
O3 Si4 O6 108.8(7) 22_554 . 15_554 yes
O3 Si4 O7 110.5(6) 22_554 . 15_554 yes
O1 Si5 O4 108.6(5) 21_545 . 17_545 yes
O4 Si5 O4 109.1(6) 17_545 . 26_554 yes
O1 Si5 O4 110.1(5) 21_545 . 26_554 yes
O7 Si6 O11 108.2(5) 13_444 . . yes
O7 Si6 O11 108.2(5) 14_544 . . yes
O7 Si6 O11 108.2(5) 15_554 . . yes
O7 Si6 O7 110.7(6) 13_444 . 14_544 yes
O7 Si6 O7 110.7(6) 13_444 . 15_554 yes
O7 Si6 O7 110.7(7) 14_544 . 15_554 yes
O8 Si7 O11 111.3(5) 16_445 . . yes
O8 Si7 O11 111.3(5) 17_545 . . yes
O8 Si7 O11 111.3(5) 18_555 . . yes
O8 Si7 O8 107.6(6) 16_445 . 17_545 yes
O8 Si7 O8 107.5(6) 16_445 . 18_555 yes
O8 Si7 O8 107.6(7) 17_545 . 18_555 yes
Si1 O1 Si5 149.0(5) 16_545 . 20_555 yes
Si1 O2 Si2 154.5(6) 16_545 . 18_555 yes
Si1 O3 Si4 155.4(6) 16_545 . 26_555 yes
Si5 O4 Si5 154.0(8) 15_555 . 20_555 yes
Si1 O5 Si1 154.1(6) 14_545 . 23_445 yes
Si3 O6 Si4 160.0(8) 26_555 . 26_555 yes
Si4 O7 Si6 173.0(9) 26_555 . 25_555 yes
Si2 O8 Si7 165.2(9) 18_555 . 16_555 yes
Si2 O9 Si3 161.5(9) 18_555 . 18_555 yes
Si3 O10 Si3 169.9(8) 17_545 . 26_555 yes
Si6 O11 Si7 179.98(7) . . . yes
N1 C1 C2 112(2) . . . yes
C1 C2 C3 112(2) . . . no
C1 C2 C33 112(2) . . . no
C1 C2 C44 71.6(14) . . . no
C3 C2 C44 71(3) . . . no
C33 C2 C44 71(3) . . . no
C2 C3 C4 112(2) . . . no
C2 C3 C22 180.00 . . . no
C4 C3 C22 68(2) . . . no
C4 C3 C33 112(2) . . . no
C22 C3 C33 180.00 . . . no
C3 C4 C22 41(3) . . . no
C3 C4 C44 68(2) . . . no
C22 C4 C44 109(2) . . . no
N11 C11 C22 112(3) . . . yes
C3 C22 C4 71(2) . . . no
C3 C22 C11 112(3) . . . no
C4 C22 C11 71.6(14) . . . no
C4 C22 C33 71(2) . . . no
C11 C22 C33 112(3) . . . no
C2 C33 C3 180.00(1) . . . no
C2 C33 C22 180.00(2) . . . no
C2 C33 C44 68(3) . . . no
C3 C33 C44 112(3) . . . no
C22 C33 C44 112(3) . . . no
C2 C44 C4 109(3) . . . no
C2 C44 C33 41(3) . . . no
C4 C44 C33 68(3) . . . no

loop_
_geom_bond_atom_site_label_1
_geom_bond_atom_site_label_2
_geom_bond_distance
_geom_bond_site_symmetry_1
_geom_bond_site_symmetry_2
_geom_bond_publ_flag
Si1 O1 1.635(8) . 16_545 yes
Si1 O2 1.575(8) . 16_545 yes
Si1 O3 1.569(10) . 16_545 yes
Si1 O5 1.580(9) . 27_554 yes
Si2 O2 1.574(12) . 18_555 yes
Si2 O8 1.554(10) . 18_555 yes
Si2 O9 1.562(13) . 18_555 yes
Si2 O2 1.575(10) . 19_555 yes
Si3 O6 1.594(10) . 15_554 yes
Si3 O10 1.595(12) . 15_554 yes
Si3 O9 1.584(13) . 18_555 yes
Si3 O10 1.593(8) . 20_555 yes
Si4 O3 1.597(12) . 15_554 yes
Si4 O6 1.605(11) . 15_554 yes
Si4 O7 1.576(12) . 15_554 yes
Si4 O3 1.598(10) . 22_554 yes
Si5 O4 1.605(10) . 17_545 yes
Si5 O1 1.579(10) . 21_545 yes
Si5 O4 1.604(12) . 26_554 yes
Si6 O11 1.546(18) . . yes
Si6 O7 1.599(12) . 13_444 yes
Si6 O7 1.599(10) . 14_544 yes
Si6 O7 1.599(11) . 15_554 yes
Si7 O11 1.558(18) . . yes
Si7 O8 1.599(11) . 16_445 yes
Si7 O8 1.598(10) . 17_545 yes
Si7 O8 1.599(10) . 18_555 yes
N1 C1 1.47(8) . . yes
N11 C11 1.47(9) . . yes
C1 C2 1.54(3) . . no
C2 C3 1.54(7) . . no
C2 C33 1.06(7) . . no
C2 C44 1.51(2) . . no
C3 C4 1.54(2) . . no
C3 C22 1.06(7) . . no
C3 C33 0.48(7) . . no
C4 C22 1.51(2) . . no
C4 C44 1.62(7) . . no
C11 C22 1.54(3) . . no
C22 C33 1.54(8) . . no
C33 C44 1.54(3) . . no

loop_
_geom_torsion_atom_site_label_1
_geom_torsion_atom_site_label_2
_geom_torsion_atom_site_label_3
_geom_torsion_atom_site_label_4
_geom_torsion
_geom_torsion_site_symmetry_1
_geom_torsion_site_symmetry_2
_geom_torsion_site_symmetry_3
_geom_torsion_site_symmetry_4
_geom_torsion_publ_flag
N1 C1 C2 C3 -180.00(1) . . . . no
N1 C1 C2 C33 -180.00(1) . . . . no
N1 C1 C2 C44 120(2) . . . . no
C1 C2 C3 C4 -60.00(1) . . . . no
C1 C2 C3 C33 -90.00 . . . . no
C33 C2 C3 C4 30.00 . . . . no
C44 C2 C3 C4 0.02(2) . . . . no
C44 C2 C3 C33 -30.00 . . . . no
C1 C2 C33 C44 -60.00 . . . . no
C3 C2 C33 C44 -150.00 . . . . no
C1 C2 C44 C4 122(2) . . . . no
C1 C2 C44 C33 122(2) . . . . no
C3 C2 C44 C4 0.00(3) . . . . no
C3 C2 C44 C33 0.00 . . . . no
C33 C2 C44 C4 0.00 . . . . no
C2 C3 C4 C22 179.98(2) . . . . no
C2 C3 C4 C44 -0.02(2) . . . . no
C22 C3 C4 C44 -180.00 . . . . no
C33 C3 C4 C22 179.98(2) . . . . no
C33 C3 C4 C44 -0.02(3) . . . . no
C4 C3 C22 C11 60.00 . . . . no
C4 C3 C22 C33 60.0(17) . . . . no
C2 C3 C33 C22 90.00 . . . . no
C2 C3 C33 C44 150.00 . . . . no
C4 C3 C33 C22 -60.0(17) . . . . no
C4 C3 C33 C44 0.00(2) . . . . no
C3 C4 C22 C11 -122(2) . . . . no
C3 C4 C22 C33 0.00 . . . . no
C44 C4 C22 C3 0.00 . . . . no
C44 C4 C22 C11 -122(2) . . . . no
C44 C4 C22 C33 0.00 . . . . no
C3 C4 C44 C2 0.00(2) . . . . no
C3 C4 C44 C33 0.00 . . . . no
C22 C4 C44 C2 0.00(2) . . . . no
C22 C4 C44 C33 0.00 . . . . no
N11 C11 C22 C3 180.00(1) . . . . no
N11 C11 C22 C4 -120.4(19) . . . . no
N11 C11 C22 C33 -180.00(1) . . . . no
C3 C22 C33 C44 -120.0(17) . . . . no
C4 C22 C33 C3 120.0(17) . . . . no
C4 C22 C33 C44 0.00(2) . . . . no
C11 C22 C33 C3 -180.0(17) . . . . no
C11 C22 C33 C44 60.00 . . . . no
C2 C33 C44 C4 180.00 . . . . no
C3 C33 C44 C2 -180.00(1) . . . . no
C3 C33 C44 C4 0.00 . . . . no
C22 C33 C44 C2 -180.00(2) . . . . no
C22 C33 C44 C4 0.00(2) . . . . no
